data_1526739
loop_
_publ_author_name
'Takeda, H.'
'Sato, J.'
'Fukuda, T.'
'Kawasaki, K.'
'Morikoshi, H.'
'Kato, T.'
'Shimamura, K.'

_publ_section_title
;
 Synthesis and characterization of Sr3 Ta Ga3 Si2 O14 single crystals
;
_journal_name_full 'Materials Research Bulletin'
_journal_page_first 245
_journal_page_last 252
_journal_volume 35
_journal_year 2000
_chemical_formula_sum 'Ga3 O14 Si2 Sr3 Ta'
_chemical_name_systematic 'Sr3 (Ta Ga3 Si2 O14)'
_space_group_IT_number 150
_symmetry_space_group_name_Hall 'P 3 2"'
_symmetry_space_group_name_H-M 'P 3 2 1'
_cell_angle_alpha 90
_cell_angle_beta 90
_cell_angle_gamma 120
_cell_formula_units_Z 1
_cell_length_a 8.293
_cell_length_b 8.293
_cell_length_c 5.078
_cell_volume 302.445
_citation_journal_id_ASTM MRBUAC
_cod_data_source_file Takeda_MRBUAC_2000_309.cif
_cod_data_source_block Ga3O14Si2Sr3Ta1
_cod_original_cell_volume 302.4452
_cod_original_formula_sum 'Ga3 O14 Si2 Sr3 Ta1'
_cod_database_code 1526739

loop_
_symmetry_equiv_pos_as_xyz
x,y,z
-y,x-y,z
-x+y,-x,z
y,x,-z
-x,-x+y,-z
x-y,-y,-z

loop_
_atom_site_label
_atom_site_type_symbol
_atom_site_fract_x
_atom_site_fract_y
_atom_site_fract_z
_atom_site_occupancy
_atom_site_U_iso_or_equiv
Sr1 Sr+2 0.4292 0 0 1 0.0
O2 O-2 0.4742 0.3067 0.331 1 0.0
O1 O-2 0.3333 0.6667 0.219 1 0.0
Ta1 Ta+5 0 0 0 1 0.0
O3 O-2 0.2208 0.0945 0.7693 1 0.0
Ga1 Ga+3 0.7464 0 0.5 1 0.0
Si1 Si+4 0.3333 0.6667 0.5341 1 0.0
